data_7205334
loop_
_publ_author_name
'Yi, Fei-Yan'
'Xu, Hai-Bing'
'Zhou, Tian-Hua'
'Mao, Jiang-Gao'

_publ_section_title
;
 Towards rational design of zinc(ii) and cadmium(ii)
 sulfonate-arsonates with low dimensional aggregations
;
_journal_issue 5
_journal_name_full CrystEngComm
_journal_page_first 1480
_journal_paper_doi 10.1039/c0ce00375a
_journal_volume 13
_journal_year 2011
_chemical_formula_sum 'C52 H54 As2 N8 O18 S2 Zn2'
_chemical_formula_weight 1423.73
_chemical_name_systematic
; 
 ? 
;
_space_group_IT_number 2
_symmetry_cell_setting triclinic
_symmetry_space_group_name_Hall '-P 1'
_symmetry_space_group_name_H-M 'P -1'
_atom_sites_solution_hydrogens geom
_atom_sites_solution_primary direct
_atom_sites_solution_secondary difmap
_audit_creation_method SHELXL-97
_cell_angle_alpha 79.202(7)
_cell_angle_beta 83.149(6)
_cell_angle_gamma 88.874(8)
_cell_formula_units_Z 2
_cell_length_a 10.320(3)
_cell_length_b 14.576(4)
_cell_length_c 20.283(6)
_cell_measurement_reflns_used 5685
_cell_measurement_temperature 293(2)
_cell_measurement_theta_max 27.4565
_cell_measurement_theta_min 2.0585
_cell_volume 2975.6(15)
_computing_cell_refinement 'CrystalClear (Rigaku/MSC Inc., 2005)'
_computing_data_collection 'CrystalClear (Rigaku/MSC Inc., 2005)'
_computing_data_reduction 'CrystalClear (Rigaku/MSC Inc., 2005)'
_computing_structure_refinement 'SHELXL-97 (Sheldrick, 1997)'
_computing_structure_solution 'SHELXS-97 (Sheldrick, 1990)'
_diffrn_ambient_temperature 293(2)
_diffrn_detector_area_resol_mean 28.5714
_diffrn_measured_fraction_theta_full 0.981
_diffrn_measured_fraction_theta_max 0.981
_diffrn_measurement_device_type 'Saturn70 (4x4 bin mode)'
_diffrn_measurement_method CCD_Profile_fitting
_diffrn_radiation_monochromator graphite
_diffrn_radiation_source 'fine-focus sealed tube'
_diffrn_radiation_type MoK\a
_diffrn_radiation_wavelength 0.71073
_diffrn_reflns_av_R_equivalents 0.0445
_diffrn_reflns_av_sigmaI/netI 0.0794
_diffrn_reflns_limit_h_max 13
_diffrn_reflns_limit_h_min -13
_diffrn_reflns_limit_k_max 18
_diffrn_reflns_limit_k_min -15
_diffrn_reflns_limit_l_max 26
_diffrn_reflns_limit_l_min -26
_diffrn_reflns_number 23346
_diffrn_reflns_theta_full 27.48
_diffrn_reflns_theta_max 27.48
_diffrn_reflns_theta_min 2.86
_exptl_absorpt_coefficient_mu 2.057
_exptl_absorpt_correction_T_max 1
_exptl_absorpt_correction_T_min 0.7266
_exptl_absorpt_correction_type multi-scan
_exptl_crystal_colour colorless
_exptl_crystal_density_diffrn 1.589
_exptl_crystal_density_method 'not measured'
_exptl_crystal_description prism
_exptl_crystal_F_000 1448
_exptl_crystal_size_max 0.21
_exptl_crystal_size_mid 0.06
_exptl_crystal_size_min 0.05
_refine_diff_density_max 1.467
_refine_diff_density_min -0.742
_refine_diff_density_rms 0.108
_refine_ls_extinction_coef 0.0028(7)
_refine_ls_extinction_expression Fc^*^=kFc[1+0.001xFc^2^\l^3^/sin(2\q)]^-1/4^
_refine_ls_extinction_method SHELXL
_refine_ls_goodness_of_fit_ref 1.035
_refine_ls_hydrogen_treatment constr
_refine_ls_matrix_type full
_refine_ls_number_parameters 776
_refine_ls_number_reflns 13391
_refine_ls_number_restraints 0
_refine_ls_restrained_S_all 1.035
_refine_ls_R_factor_all 0.1028
_refine_ls_R_factor_gt 0.0665
_refine_ls_shift/su_max 0.001
_refine_ls_shift/su_mean 0.000
_refine_ls_structure_factor_coef Fsqd
_refine_ls_weighting_details 'calc w=1/[\s^2^(Fo^2^)+(0.1052P)^2^+0.2544P] where P=(Fo^2^+2Fc^2^)/3'
_refine_ls_weighting_scheme calc
_refine_ls_wR_factor_gt 0.1746
_refine_ls_wR_factor_ref 0.2012
_reflns_number_gt 8604
_reflns_number_total 13391
_reflns_threshold_expression >2sigma(I)
_cod_data_source_file C0CE00375A.TXT
_cod_data_source_block 3
_cod_depositor_comments
;
The following automatic conversions were performed:
'_exptl_absorpt_correction_type' value 'Multi-scan' changed to
'multi-scan' according to
'/home/saulius/struct/CIF-dictionaries/cif_core.dic' dictionary named
'cif_core.dic' version 2.4.1 from 2010-06-29.

Automatic conversion script
Id: cif_fix_enum 1555 2011-01-17 13:19:09Z saulius 
;
_cod_original_sg_symbol_H-M P-1
_cod_database_code 7205334

loop_
_symmetry_equiv_pos_as_xyz
'x, y, z'
'-x, -y, -z'

loop_
_atom_site_label
_atom_site_type_symbol
_atom_site_fract_x
_atom_site_fract_y
_atom_site_fract_z
_atom_site_U_iso_or_equiv
_atom_site_adp_type
_atom_site_occupancy
_atom_site_symmetry_multiplicity
_atom_site_calc_flag
_atom_site_refinement_flags
_atom_site_disorder_assembly
_atom_site_disorder_group
Zn1 Zn 0.74511(6) 0.79457(4) 0.99371(3) 0.03930(18) Uani 1 1 d . . .
Zn2 Zn 0.80523(6) 1.22785(5) 0.52257(3) 0.04230(19) Uani 1 1 d . . .
As1 As 0.72609(5) 0.86403(4) 0.83264(3) 0.03889(17) Uani 1 1 d . . .
As2 As 0.67285(6) 1.08803(4) 0.65951(3) 0.04264(18) Uani 1 1 d . . .
S1 S 1.02773(14) 0.78062(10) 0.88502(7) 0.0442(3) Uani 1 1 d . . .
S2 S 0.71243(14) 1.33206(10) 0.65965(7) 0.0441(3) Uani 1 1 d . . .
N1 N 0.5698(4) 0.7947(3) 1.0631(2) 0.0411(10) Uani 1 1 d . . .
N2 N 0.7420(4) 0.9329(3) 1.0156(2) 0.0420(11) Uani 1 1 d . . .
N3 N 0.8650(5) 0.7303(3) 1.0705(2) 0.0466(12) Uani 1 1 d . . .
N4 N 0.7441(5) 0.6482(3) 0.9891(3) 0.0528(13) Uani 1 1 d . . .
N5 N 0.8704(5) 1.3670(3) 0.4669(2) 0.0455(11) Uani 1 1 d . . .
N6 N 0.6308(5) 1.2958(3) 0.4925(2) 0.0442(11) Uani 1 1 d . . .
N7 N 0.8684(5) 1.1688(4) 0.4351(2) 0.0515(12) Uani 1 1 d . . .
N8 N 0.9960(4) 1.1761(3) 0.5404(3) 0.0482(12) Uani 1 1 d . . .
C1 C 0.8342(6) 0.7673(4) 0.7999(3) 0.0479(14) Uani 1 1 d . . .
C2 C 0.9533(6) 0.7375(4) 0.8214(3) 0.0472(14) Uani 1 1 d . . .
C3 C 1.0260(8) 0.6711(5) 0.7925(4) 0.071(2) Uani 1 1 d . . .
H3A H 1.1059 0.6513 0.8070 0.085 Uiso 1 1 calc R . .
C4 C 0.9784(11) 0.6346(6) 0.7417(5) 0.098(3) Uani 1 1 d . . .
H4A H 1.0253 0.5888 0.7228 0.118 Uiso 1 1 calc R . .
C5 C 0.8626(10) 0.6656(7) 0.7193(5) 0.097(3) Uani 1 1 d . . .
H5A H 0.8329 0.6431 0.6839 0.116 Uiso 1 1 calc R . .
C6 C 0.7897(8) 0.7305(6) 0.7494(4) 0.077(2) Uani 1 1 d . . .
H6A H 0.7094 0.7494 0.7352 0.092 Uiso 1 1 calc R . .
C7 C 0.5473(5) 1.1736(4) 0.6941(3) 0.0441(13) Uani 1 1 d . . .
C8 C 0.5655(5) 1.2687(4) 0.6928(3) 0.0448(13) Uani 1 1 d . . .
C9 C 0.4651(6) 1.3197(5) 0.7207(4) 0.0617(17) Uani 1 1 d . . .
H9B H 0.4757 1.3834 0.7188 0.074 Uiso 1 1 calc R . .
C10 C 0.3498(7) 1.2763(7) 0.7514(4) 0.075(2) Uani 1 1 d . . .
H10A H 0.2843 1.3103 0.7715 0.090 Uiso 1 1 calc R . .
C11 C 0.3319(7) 1.1836(7) 0.7522(4) 0.072(2) Uani 1 1 d . . .
H11A H 0.2533 1.1550 0.7719 0.086 Uiso 1 1 calc R . .
C12 C 0.4294(6) 1.1319(5) 0.7242(3) 0.0573(17) Uani 1 1 d . . .
H12A H 0.4163 1.0686 0.7253 0.069 Uiso 1 1 calc R . .
C13 C 0.4906(6) 0.7216(5) 1.0873(3) 0.0566(16) Uani 1 1 d . . .
H13A H 0.5131 0.6646 1.0748 0.068 Uiso 1 1 calc R . .
C14 C 0.3775(7) 0.7265(6) 1.1298(4) 0.068(2) Uani 1 1 d . . .
H14A H 0.3245 0.6744 1.1460 0.082 Uiso 1 1 calc R . .
C15 C 0.3458(7) 0.8105(7) 1.1474(3) 0.071(2) Uani 1 1 d . . .
H15A H 0.2697 0.8164 1.1758 0.086 Uiso 1 1 calc R . .
C16 C 0.4267(6) 0.8873(5) 1.1231(3) 0.0545(16) Uani 1 1 d . . .
H16A H 0.4056 0.9448 1.1350 0.065 Uiso 1 1 calc R . .
C17 C 0.5398(5) 0.8766(4) 1.0806(3) 0.0415(12) Uani 1 1 d . . .
C18 C 0.6332(5) 0.9551(4) 1.0532(3) 0.0419(12) Uani 1 1 d . . .
C19 C 0.6117(6) 1.0446(5) 1.0645(3) 0.0526(15) Uani 1 1 d . . .
H19A H 0.5362 1.0589 1.0904 0.063 Uiso 1 1 calc R . .
C20 C 0.7029(7) 1.1122(4) 1.0371(3) 0.0550(15) Uani 1 1 d . . .
H20A H 0.6904 1.1730 1.0445 0.066 Uiso 1 1 calc R . .
C21 C 0.8124(7) 1.0894(5) 0.9990(3) 0.0579(16) Uani 1 1 d . . .
H21A H 0.8757 1.1344 0.9803 0.069 Uiso 1 1 calc R . .
C22 C 0.8284(6) 0.9993(5) 0.9883(3) 0.0538(15) Uani 1 1 d . . .
H22A H 0.9019 0.9845 0.9611 0.065 Uiso 1 1 calc R . .
C23 C 0.9190(6) 0.7762(5) 1.1124(3) 0.0548(16) Uani 1 1 d . . .
H23A H 0.9064 0.8404 1.1079 0.066 Uiso 1 1 calc R . .
C24 C 0.9924(7) 0.7319(7) 1.1618(4) 0.072(2) Uani 1 1 d . . .
H24A H 1.0278 0.7650 1.1903 0.086 Uiso 1 1 calc R . .
C25 C 1.0113(8) 0.6381(8) 1.1673(4) 0.089(3) Uani 1 1 d . . .
H25A H 1.0603 0.6067 1.2001 0.106 Uiso 1 1 calc R . .
C26 C 0.9594(8) 0.5896(6) 1.1256(4) 0.077(2) Uani 1 1 d . . .
H26A H 0.9734 0.5258 1.1290 0.093 Uiso 1 1 calc R . .
C27 C 0.8831(6) 0.6391(5) 1.0766(3) 0.0550(16) Uani 1 1 d . . .
C28 C 0.8190(7) 0.5923(4) 1.0309(4) 0.0609(18) Uani 1 1 d . . .
C29 C 0.8288(10) 0.4995(5) 1.0292(5) 0.089(3) Uani 1 1 d . . .
H29A H 0.8799 0.4614 1.0579 0.107 Uiso 1 1 calc R . .
C30 C 0.7645(11) 0.4623(6) 0.9859(6) 0.098(3) Uani 1 1 d . . .
H30A H 0.7734 0.3992 0.9842 0.118 Uiso 1 1 calc R . .
C31 C 0.6846(11) 0.5186(6) 0.9438(5) 0.097(3) Uani 1 1 d . . .
H31A H 0.6364 0.4942 0.9151 0.117 Uiso 1 1 calc R . .
C32 C 0.6814(8) 0.6122(5) 0.9472(4) 0.0645(18) Uani 1 1 d . . .
H32A H 0.6325 0.6519 0.9184 0.077 Uiso 1 1 calc R . .
C33 C 0.9935(6) 1.3951(5) 0.4535(3) 0.0552(16) Uani 1 1 d . . .
H33A H 1.0578 1.3560 0.4715 0.066 Uiso 1 1 calc R . .
C34 C 1.0296(7) 1.4799(5) 0.4138(4) 0.0638(18) Uani 1 1 d . . .
H34A H 1.1168 1.4980 0.4051 0.077 Uiso 1 1 calc R . .
C35 C 0.9361(8) 1.5364(5) 0.3877(4) 0.074(2) Uani 1 1 d . . .
H35A H 0.9590 1.5945 0.3616 0.089 Uiso 1 1 calc R . .
C36 C 0.8031(7) 1.5082(5) 0.3996(4) 0.0668(19) Uani 1 1 d . . .
H36A H 0.7378 1.5462 0.3814 0.080 Uiso 1 1 calc R . .
C37 C 0.7751(6) 1.4202(4) 0.4402(3) 0.0478(14) Uani 1 1 d . . .
C38 C 0.6424(6) 1.3843(4) 0.4578(3) 0.0459(13) Uani 1 1 d . . .
C39 C 0.5314(7) 1.4334(5) 0.4402(4) 0.0657(19) Uani 1 1 d . . .
H39A H 0.5394 1.4937 0.4151 0.079 Uiso 1 1 calc R . .
C40 C 0.4122(7) 1.3949(6) 0.4590(5) 0.080(2) Uani 1 1 d . . .
H40A H 0.3384 1.4292 0.4480 0.097 Uiso 1 1 calc R . .
C41 C 0.3992(7) 1.3033(5) 0.4950(4) 0.070(2) Uani 1 1 d . . .
H41A H 0.3180 1.2747 0.5076 0.084 Uiso 1 1 calc R . .
C42 C 0.5125(6) 1.2577(5) 0.5108(3) 0.0546(16) Uani 1 1 d . . .
H42A H 0.5063 1.1971 0.5356 0.065 Uiso 1 1 calc R . .
C43 C 0.7994(7) 1.1715(5) 0.3830(3) 0.0605(17) Uani 1 1 d . . .
H43A H 0.7175 1.1994 0.3842 0.073 Uiso 1 1 calc R . .
C44 C 0.8482(9) 1.1331(5) 0.3268(3) 0.073(2) Uani 1 1 d . . .
H44A H 0.8002 1.1362 0.2904 0.087 Uiso 1 1 calc R . .
C45 C 0.9670(9) 1.0913(6) 0.3263(4) 0.079(2) Uani 1 1 d . . .
H45A H 0.9993 1.0639 0.2898 0.094 Uiso 1 1 calc R . .
C46 C 1.0400(8) 1.0889(5) 0.3790(4) 0.070(2) Uani 1 1 d . . .
H46A H 1.1224 1.0618 0.3781 0.084 Uiso 1 1 calc R . .
C47 C 0.9868(6) 1.1286(4) 0.4342(3) 0.0554(16) Uani 1 1 d . . .
C48 C 1.0546(6) 1.1277(4) 0.4937(3) 0.0488(14) Uani 1 1 d . . .
C49 C 1.1709(6) 1.0795(5) 0.5048(4) 0.067(2) Uani 1 1 d . . .
H49A H 1.2113 1.0463 0.4731 0.080 Uiso 1 1 calc R . .
C50 C 1.2244(7) 1.0820(6) 0.5632(5) 0.078(2) Uani 1 1 d . . .
H50A H 1.3024 1.0509 0.5707 0.093 Uiso 1 1 calc R . .
C51 C 1.1648(7) 1.1295(6) 0.6106(4) 0.075(2) Uani 1 1 d . . .
H51A H 1.2003 1.1305 0.6505 0.089 Uiso 1 1 calc R . .
C52 C 1.0503(6) 1.1758(5) 0.5971(4) 0.0622(18) Uani 1 1 d . . .
H52A H 1.0089 1.2083 0.6289 0.075 Uiso 1 1 calc R . .
O1 O 0.6552(4) 0.8301(3) 0.91111(18) 0.0463(10) Uani 1 1 d . . .
O2 O 0.5931(4) 0.8693(3) 0.7876(2) 0.0586(12) Uani 1 1 d . . .
H2A H 0.6061 0.9092 0.7532 0.088 Uiso 1 1 calc R . .
O3 O 0.7995(4) 0.9677(3) 0.81310(19) 0.0443(9) Uani 1 1 d . . .
O4 O 1.0735(5) 0.7008(4) 0.9287(3) 0.0751(15) Uani 1 1 d . . .
O5 O 1.1301(4) 0.8425(3) 0.8477(2) 0.0611(12) Uani 1 1 d . . .
O6 O 0.9264(3) 0.8307(3) 0.91982(18) 0.0437(9) Uani 1 1 d . . .
O7 O 0.6015(5) 0.9833(3) 0.6791(2) 0.0650(13) Uani 1 1 d . . .
O8 O 0.7125(4) 1.1119(3) 0.57625(19) 0.0500(10) Uani 1 1 d . . .
O9 O 0.8071(4) 1.0852(3) 0.7012(2) 0.0515(10) Uani 1 1 d . . .
H9A H 0.7965 1.0459 0.7361 0.077 Uiso 1 1 calc R . .
O10 O 0.6693(5) 1.4159(3) 0.6187(3) 0.0855(18) Uani 1 1 d . . .
O11 O 0.7742(5) 1.3450(4) 0.7166(2) 0.0773(16) Uani 1 1 d . . .
O12 O 0.7900(4) 1.2745(3) 0.61819(19) 0.0472(9) Uani 1 1 d . . .
O1W O 1.0485(6) 1.0370(4) 0.8303(3) 0.0957(19) Uani 1 1 d . . .
H1WA H 1.1078 1.0086 0.8092 0.144 Uiso 1 1 d R . .
H1WB H 0.9741 1.0167 0.8256 0.144 Uiso 1 1 d R . .
O2W O 0.3792(6) 0.7501(6) 0.8186(5) 0.146(3) Uani 1 1 d . . .
H2WA H 0.4447 0.7866 0.8088 0.219 Uiso 1 1 d R . .
H2WB H 0.3418 0.7540 0.8577 0.219 Uiso 1 1 d R . .
O3W O 0.5474(10) 0.8560(7) 0.6073(4) 0.160(4) Uani 1 1 d . . .
H3WA H 0.5661 0.8960 0.6302 0.240 Uiso 1 1 d R . .
H3WB H 0.4960 0.8803 0.5791 0.240 Uiso 1 1 d R . .
O4W O 0.4550(11) 0.6959(7) 0.6924(5) 0.172(4) Uani 1 1 d . . .
H4WA H 0.3876 0.7070 0.7181 0.259 Uiso 1 1 d R . .
H4WB H 0.4811 0.7462 0.6660 0.259 Uiso 1 1 d R . .
O5W O 0.5362(11) 1.0220(11) 0.5114(9) 0.112(5) Uani 0.50 1 d P . .
O6W O 0.6134(17) 0.5251(10) 0.7483(11) 0.176(9) Uani 0.50 1 d P . .
H6WB H 0.5696 0.5726 0.7328 0.264 Uiso 0.50 1 d PR . .
H6WA H 0.5625 0.4846 0.7737 0.264 Uiso 0.50 1 d PR . .
O7W O 0.4238(16) 0.5295(12) 0.8482(7) 0.131(6) Uani 0.50 1 d P . .
O8W O 0.2818(16) 0.5191(13) 0.7456(10) 0.162(8) Uani 0.50 1 d P . .
H8WA H 0.3255 0.5220 0.7782 0.243 Uiso 0.50 1 d PR . .
H8WB H 0.3195 0.5515 0.7094 0.243 Uiso 0.50 1 d PR . .

loop_
_atom_site_aniso_label
_atom_site_aniso_U_11
_atom_site_aniso_U_22
_atom_site_aniso_U_33
_atom_site_aniso_U_23
_atom_site_aniso_U_13
_atom_site_aniso_U_12
Zn1 0.0447(3) 0.0364(3) 0.0345(3) -0.0038(3) -0.0007(2) 0.0064(3)
Zn2 0.0436(4) 0.0423(4) 0.0375(3) -0.0024(3) 0.0003(3) 0.0085(3)
As1 0.0413(3) 0.0397(3) 0.0329(3) -0.0011(2) -0.0026(2) 0.0039(2)
As2 0.0521(3) 0.0364(3) 0.0365(3) 0.0018(2) -0.0067(2) 0.0006(3)
S1 0.0428(7) 0.0457(8) 0.0419(8) -0.0057(6) -0.0012(6) 0.0112(6)
S2 0.0433(7) 0.0384(7) 0.0473(8) -0.0061(6) 0.0051(6) 0.0016(6)
N1 0.040(2) 0.048(3) 0.034(2) -0.009(2) 0.0047(18) 0.000(2)
N2 0.044(2) 0.042(3) 0.038(2) -0.005(2) -0.0009(19) 0.003(2)
N3 0.044(3) 0.048(3) 0.041(3) 0.004(2) 0.001(2) 0.002(2)
N4 0.064(3) 0.034(3) 0.057(3) -0.008(2) 0.003(2) 0.006(2)
N5 0.051(3) 0.041(3) 0.042(3) -0.007(2) 0.004(2) 0.001(2)
N6 0.051(3) 0.039(3) 0.037(2) 0.001(2) 0.001(2) 0.002(2)
N7 0.062(3) 0.051(3) 0.036(3) -0.004(2) 0.005(2) 0.004(3)
N8 0.039(2) 0.047(3) 0.056(3) -0.006(2) -0.003(2) 0.010(2)
C1 0.057(3) 0.050(3) 0.035(3) -0.013(2) 0.009(2) -0.004(3)
C2 0.057(3) 0.037(3) 0.045(3) -0.012(2) 0.011(3) 0.003(3)
C3 0.072(5) 0.059(4) 0.084(5) -0.029(4) 0.001(4) 0.014(4)
C4 0.118(8) 0.077(6) 0.112(8) -0.059(5) -0.001(6) 0.023(6)
C5 0.095(6) 0.116(8) 0.102(7) -0.080(6) -0.007(5) -0.001(6)
C6 0.067(4) 0.101(6) 0.073(5) -0.042(5) -0.008(4) -0.008(4)
C7 0.043(3) 0.054(3) 0.034(3) -0.006(2) -0.002(2) -0.002(3)
C8 0.043(3) 0.052(3) 0.037(3) -0.005(2) -0.001(2) 0.011(3)
C9 0.049(4) 0.067(4) 0.071(4) -0.028(4) 0.004(3) 0.011(3)
C10 0.043(4) 0.102(7) 0.080(5) -0.031(5) 0.011(3) 0.003(4)
C11 0.046(4) 0.109(7) 0.060(4) -0.021(4) 0.011(3) -0.014(4)
C12 0.053(3) 0.075(5) 0.043(3) -0.011(3) 0.000(3) -0.018(3)
C13 0.056(4) 0.054(4) 0.056(4) -0.005(3) 0.006(3) -0.012(3)
C14 0.058(4) 0.083(5) 0.058(4) -0.008(4) 0.012(3) -0.015(4)
C15 0.046(3) 0.117(7) 0.046(4) -0.013(4) 0.010(3) -0.002(4)
C16 0.045(3) 0.071(4) 0.052(4) -0.028(3) 0.001(3) 0.008(3)
C17 0.039(3) 0.052(3) 0.032(3) -0.007(2) -0.002(2) 0.003(3)
C18 0.038(3) 0.054(3) 0.037(3) -0.012(2) -0.010(2) 0.006(3)
C19 0.054(3) 0.057(4) 0.052(4) -0.024(3) -0.006(3) 0.012(3)
C20 0.071(4) 0.043(3) 0.054(4) -0.016(3) -0.013(3) 0.008(3)
C21 0.061(4) 0.051(4) 0.062(4) -0.015(3) -0.001(3) -0.007(3)
C22 0.047(3) 0.060(4) 0.050(4) -0.006(3) 0.006(3) -0.004(3)
C23 0.043(3) 0.072(4) 0.043(3) -0.001(3) 0.003(2) -0.005(3)
C24 0.051(4) 0.102(7) 0.056(4) 0.003(4) -0.014(3) -0.006(4)
C25 0.065(5) 0.124(8) 0.069(5) 0.017(5) -0.027(4) 0.003(5)
C26 0.072(5) 0.062(5) 0.085(6) 0.021(4) -0.014(4) 0.015(4)
C27 0.051(3) 0.049(4) 0.057(4) 0.006(3) 0.002(3) 0.010(3)
C28 0.063(4) 0.036(3) 0.073(5) 0.008(3) 0.005(3) 0.013(3)
C29 0.116(7) 0.047(4) 0.105(7) -0.009(4) -0.029(6) 0.030(5)
C30 0.129(8) 0.047(4) 0.120(8) -0.018(5) -0.020(7) 0.020(5)
C31 0.131(8) 0.069(5) 0.099(7) -0.035(5) -0.012(6) -0.016(6)
C32 0.091(5) 0.046(4) 0.057(4) -0.011(3) -0.010(4) 0.003(4)
C33 0.047(3) 0.057(4) 0.060(4) -0.010(3) 0.001(3) -0.003(3)
C34 0.062(4) 0.061(4) 0.067(4) -0.016(3) 0.006(3) -0.017(4)
C35 0.080(5) 0.057(4) 0.075(5) 0.002(4) 0.012(4) -0.026(4)
C36 0.075(5) 0.051(4) 0.066(5) 0.008(3) -0.002(4) 0.003(4)
C37 0.061(4) 0.041(3) 0.037(3) -0.003(2) 0.004(2) -0.001(3)
C38 0.056(3) 0.043(3) 0.039(3) -0.006(2) -0.008(2) 0.003(3)
C39 0.062(4) 0.048(4) 0.082(5) 0.004(3) -0.014(4) 0.007(3)
C40 0.051(4) 0.075(5) 0.112(7) -0.006(5) -0.018(4) 0.019(4)
C41 0.045(3) 0.067(5) 0.093(6) 0.002(4) -0.007(3) 0.004(3)
C42 0.046(3) 0.048(4) 0.065(4) 0.001(3) -0.008(3) 0.001(3)
C43 0.079(5) 0.051(4) 0.045(4) -0.001(3) -0.001(3) 0.015(3)
C44 0.107(6) 0.066(5) 0.041(4) -0.004(3) -0.003(4) -0.001(5)
C45 0.110(7) 0.067(5) 0.050(4) -0.012(4) 0.026(4) 0.009(5)
C46 0.075(5) 0.065(5) 0.062(5) -0.012(4) 0.025(4) 0.010(4)
C47 0.059(4) 0.044(3) 0.053(4) -0.003(3) 0.024(3) 0.003(3)
C48 0.045(3) 0.039(3) 0.056(4) -0.001(3) 0.008(3) 0.001(3)
C49 0.045(4) 0.057(4) 0.090(6) -0.005(4) 0.013(4) 0.001(3)
C50 0.037(3) 0.069(5) 0.118(7) 0.004(5) -0.007(4) 0.006(3)
C51 0.053(4) 0.083(5) 0.089(6) -0.011(5) -0.025(4) -0.002(4)
C52 0.047(3) 0.074(5) 0.065(4) -0.013(4) -0.007(3) 0.004(3)
O1 0.042(2) 0.056(2) 0.035(2) 0.0013(18) 0.0005(15) 0.0125(18)
O2 0.051(2) 0.065(3) 0.053(3) 0.013(2) -0.0136(19) -0.008(2)
O3 0.054(2) 0.035(2) 0.043(2) -0.0029(16) -0.0115(17) 0.0014(18)
O4 0.086(3) 0.066(3) 0.070(3) -0.001(3) -0.020(3) 0.038(3)
O5 0.044(2) 0.078(3) 0.061(3) -0.021(2) 0.0103(19) -0.014(2)
O6 0.0400(19) 0.048(2) 0.041(2) -0.0071(17) 0.0028(15) 0.0095(17)
O7 0.102(4) 0.039(2) 0.053(3) 0.005(2) -0.022(2) -0.013(2)
O8 0.066(3) 0.044(2) 0.037(2) -0.0041(17) 0.0011(18) 0.007(2)
O9 0.055(2) 0.048(2) 0.048(2) 0.0040(19) -0.0153(18) 0.005(2)
O10 0.074(3) 0.050(3) 0.113(5) 0.018(3) 0.014(3) 0.013(3)
O11 0.075(3) 0.110(4) 0.053(3) -0.032(3) 0.005(2) -0.038(3)
O12 0.049(2) 0.053(2) 0.038(2) -0.0117(18) 0.0060(16) 0.0022(19)
O1W 0.084(4) 0.075(4) 0.132(5) -0.023(4) -0.018(4) -0.016(3)
O2W 0.067(4) 0.172(8) 0.218(9) -0.116(7) 0.040(5) -0.033(5)
O3W 0.220(10) 0.165(8) 0.109(6) -0.050(6) -0.026(6) -0.051(8)
O4W 0.206(10) 0.170(9) 0.150(8) -0.057(7) -0.012(7) 0.015(8)
O5W 0.068(9) 0.136(13) 0.148(12) -0.068(9) -0.020(8) 0.024(8)
O6W 0.159(15) 0.096(11) 0.28(2) -0.114(13) 0.093(15) -0.035(10)
O7W 0.138(13) 0.168(15) 0.082(9) -0.021(9) 0.003(8) 0.012(11)
O8W 0.126(14) 0.175(18) 0.21(2) -0.099(16) -0.031(13) 0.009(13)

loop_
_atom_type_symbol
_atom_type_description
_atom_type_scat_dispersion_real
_atom_type_scat_dispersion_imag
_atom_type_scat_source
C C 0.0033 0.0016 'International Tables Vol C Tables 4.2.6.8 and 6.1.1.4'
H H 0.0000 0.0000 'International Tables Vol C Tables 4.2.6.8 and 6.1.1.4'
N N 0.0061 0.0033 'International Tables Vol C Tables 4.2.6.8 and 6.1.1.4'
O O 0.0106 0.0060 'International Tables Vol C Tables 4.2.6.8 and 6.1.1.4'
S S 0.1246 0.1234 'International Tables Vol C Tables 4.2.6.8 and 6.1.1.4'
Zn Zn 0.2839 1.4301 'International Tables Vol C Tables 4.2.6.8 and 6.1.1.4'
As As 0.0499 2.0058 'International Tables Vol C Tables 4.2.6.8 and 6.1.1.4'

loop_
_geom_angle_atom_site_label_1
_geom_angle_atom_site_label_2
_geom_angle_atom_site_label_3
_geom_angle
_geom_angle_site_symmetry_1
_geom_angle_site_symmetry_3
_geom_angle_publ_flag
O1 Zn1 N2 94.55(18) . . ?
O1 Zn1 N4 93.1(2) . . ?
N2 Zn1 N4 170.74(18) . . ?
O1 Zn1 N1 94.76(16) . . ?
N2 Zn1 N1 76.91(18) . . ?
N4 Zn1 N1 97.22(19) . . ?
O1 Zn1 N3 165.97(19) . . ?
N2 Zn1 N3 97.63(19) . . ?
N4 Zn1 N3 75.5(2) . . ?
N1 Zn1 N3 94.77(17) . . ?
O1 Zn1 O6 83.11(14) . . ?
N2 Zn1 O6 90.10(16) . . ?
N4 Zn1 O6 96.05(17) . . ?
N1 Zn1 O6 166.66(17) . . ?
N3 Zn1 O6 89.90(15) . . ?
O8 Zn2 N6 94.56(17) . . ?
O8 Zn2 N8 94.25(18) . . ?
N6 Zn2 N8 170.88(17) . . ?
O8 Zn2 N7 95.73(18) . . ?
N6 Zn2 N7 100.0(2) . . ?
N8 Zn2 N7 76.7(2) . . ?
O8 Zn2 O12 84.92(16) . . ?
N6 Zn2 O12 94.67(17) . . ?
N8 Zn2 O12 88.43(18) . . ?
N7 Zn2 O12 165.16(18) . . ?
O8 Zn2 N5 169.23(18) . . ?
N6 Zn2 N5 75.48(18) . . ?
N8 Zn2 N5 95.88(18) . . ?
N7 Zn2 N5 90.13(18) . . ?
O12 Zn2 N5 91.73(17) . . ?
O1 As1 O3 118.0(2) . . ?
O1 As1 O2 101.0(2) . . ?
O3 As1 O2 107.89(19) . . ?
O1 As1 C1 112.9(2) . . ?
O3 As1 C1 111.9(2) . . ?
O2 As1 C1 103.3(3) . . ?
O8 As2 O7 107.7(2) . . ?
O8 As2 O9 111.5(2) . . ?
O7 As2 O9 108.8(2) . . ?
O8 As2 C7 114.4(2) . . ?
O7 As2 C7 105.8(3) . . ?
O9 As2 C7 108.4(2) . . ?
O4 S1 O5 114.3(3) . . ?
O4 S1 O6 112.3(3) . . ?
O5 S1 O6 111.9(3) . . ?
O4 S1 C2 106.7(3) . . ?
O5 S1 C2 104.5(3) . . ?
O6 S1 C2 106.2(3) . . ?
O11 S2 O10 115.6(4) . . ?
O11 S2 O12 112.4(3) . . ?
O10 S2 O12 111.0(3) . . ?
O11 S2 C8 106.3(3) . . ?
O10 S2 C8 104.2(3) . . ?
O12 S2 C8 106.5(3) . . ?
C17 N1 C13 119.4(5) . . ?
C17 N1 Zn1 114.9(3) . . ?
C13 N1 Zn1 125.7(4) . . ?
C22 N2 C18 119.0(5) . . ?
C22 N2 Zn1 125.1(4) . . ?
C18 N2 Zn1 115.3(4) . . ?
C27 N3 C23 118.8(6) . . ?
C27 N3 Zn1 116.4(5) . . ?
C23 N3 Zn1 124.8(4) . . ?
C32 N4 C28 119.7(6) . . ?
C32 N4 Zn1 124.2(4) . . ?
C28 N4 Zn1 116.0(5) . . ?
C33 N5 C37 120.6(5) . . ?
C33 N5 Zn2 124.8(4) . . ?
C37 N5 Zn2 114.2(4) . . ?
C42 N6 C38 119.5(5) . . ?
C42 N6 Zn2 123.2(4) . . ?
C38 N6 Zn2 117.1(4) . . ?
C43 N7 C47 120.1(6) . . ?
C43 N7 Zn2 124.3(5) . . ?
C47 N7 Zn2 115.6(4) . . ?
C52 N8 C48 119.1(6) . . ?
C52 N8 Zn2 125.0(4) . . ?
C48 N8 Zn2 115.0(4) . . ?
C6 C1 C2 119.0(6) . . ?
C6 C1 As1 115.8(6) . . ?
C2 C1 As1 125.1(5) . . ?
C3 C2 C1 120.6(6) . . ?
C3 C2 S1 114.7(5) . . ?
C1 C2 S1 124.7(4) . . ?
C4 C3 C2 119.2(8) . . ?
C4 C3 H3A 120.4 . . ?
C2 C3 H3A 120.4 . . ?
C5 C4 C3 120.2(8) . . ?
C5 C4 H4A 119.9 . . ?
C3 C4 H4A 119.9 . . ?
C4 C5 C6 120.0(8) . . ?
C4 C5 H5A 120.0 . . ?
C6 C5 H5A 120.0 . . ?
C1 C6 C5 120.9(8) . . ?
C1 C6 H6A 119.6 . . ?
C5 C6 H6A 119.6 . . ?
C12 C7 C8 119.0(6) . . ?
C12 C7 As2 114.0(5) . . ?
C8 C7 As2 127.0(4) . . ?
C9 C8 C7 119.4(6) . . ?
C9 C8 S2 115.6(5) . . ?
C7 C8 S2 125.0(4) . . ?
C10 C9 C8 120.5(7) . . ?
C10 C9 H9B 119.8 . . ?
C8 C9 H9B 119.8 . . ?
C11 C10 C9 120.0(7) . . ?
C11 C10 H10A 120.0 . . ?
C9 C10 H10A 120.0 . . ?
C10 C11 C12 120.5(6) . . ?
C10 C11 H11A 119.7 . . ?
C12 C11 H11A 119.7 . . ?
C11 C12 C7 120.5(7) . . ?
C11 C12 H12A 119.7 . . ?
C7 C12 H12A 119.7 . . ?
N1 C13 C14 123.1(7) . . ?
N1 C13 H13A 118.4 . . ?
C14 C13 H13A 118.4 . . ?
C15 C14 C13 117.6(7) . . ?
C15 C14 H14A 121.2 . . ?
C13 C14 H14A 121.2 . . ?
C14 C15 C16 120.3(6) . . ?
C14 C15 H15A 119.9 . . ?
C16 C15 H15A 119.9 . . ?
C15 C16 C17 118.7(6) . . ?
C15 C16 H16A 120.6 . . ?
C17 C16 H16A 120.6 . . ?
N1 C17 C16 120.9(5) . . ?
N1 C17 C18 117.0(5) . . ?
C16 C17 C18 122.2(6) . . ?
N2 C18 C19 121.4(5) . . ?
N2 C18 C17 115.3(5) . . ?
C19 C18 C17 123.3(5) . . ?
C20 C19 C18 119.2(6) . . ?
C20 C19 H19A 120.4 . . ?
C18 C19 H19A 120.4 . . ?
C21 C20 C19 119.2(6) . . ?
C21 C20 H20A 120.4 . . ?
C19 C20 H20A 120.4 . . ?
C20 C21 C22 119.4(6) . . ?
C20 C21 H21A 120.3 . . ?
C22 C21 H21A 120.3 . . ?
N2 C22 C21 121.8(6) . . ?
N2 C22 H22A 119.1 . . ?
C21 C22 H22A 119.1 . . ?
N3 C23 C24 122.7(7) . . ?
N3 C23 H23A 118.6 . . ?
C24 C23 H23A 118.6 . . ?
C25 C24 C23 117.9(8) . . ?
C25 C24 H24A 121.0 . . ?
C23 C24 H24A 121.0 . . ?
C26 C25 C24 121.0(7) . . ?
C26 C25 H25A 119.5 . . ?
C24 C25 H25A 119.5 . . ?
C25 C26 C27 118.3(8) . . ?
C25 C26 H26A 120.9 . . ?
C27 C26 H26A 120.9 . . ?
N3 C27 C26 121.3(7) . . ?
N3 C27 C28 116.5(5) . . ?
C26 C27 C28 122.3(7) . . ?
C29 C28 N4 120.0(8) . . ?
C29 C28 C27 124.6(7) . . ?
N4 C28 C27 115.4(6) . . ?
C30 C29 C28 120.3(8) . . ?
C30 C29 H29A 119.8 . . ?
C28 C29 H29A 119.8 . . ?
C29 C30 C31 120.3(8) . . ?
C29 C30 H30A 119.8 . . ?
C31 C30 H30A 119.8 . . ?
C32 C31 C30 116.2(9) . . ?
C32 C31 H31A 121.9 . . ?
C30 C31 H31A 121.9 . . ?
N4 C32 C31 123.4(7) . . ?
N4 C32 H32A 118.3 . . ?
C31 C32 H32A 118.3 . . ?
N5 C33 C34 122.4(6) . . ?
N5 C33 H33A 118.8 . . ?
C34 C33 H33A 118.8 . . ?
C35 C34 C33 118.7(6) . . ?
C35 C34 H34A 120.7 . . ?
C33 C34 H34A 120.7 . . ?
C34 C35 C36 120.9(6) . . ?
C34 C35 H35A 119.6 . . ?
C36 C35 H35A 119.6 . . ?
C37 C36 C35 116.6(7) . . ?
C37 C36 H36A 121.7 . . ?
C35 C36 H36A 121.7 . . ?
N5 C37 C36 120.8(6) . . ?
N5 C37 C38 117.1(5) . . ?
C36 C37 C38 122.1(6) . . ?
N6 C38 C39 119.5(6) . . ?
N6 C38 C37 115.7(5) . . ?
C39 C38 C37 124.8(5) . . ?
C40 C39 C38 120.8(6) . . ?
C40 C39 H39A 119.6 . . ?
C38 C39 H39A 119.6 . . ?
C39 C40 C41 120.1(7) . . ?
C39 C40 H40A 120.0 . . ?
C41 C40 H40A 120.0 . . ?
C42 C41 C40 116.7(6) . . ?
C42 C41 H41A 121.7 . . ?
C40 C41 H41A 121.7 . . ?
N6 C42 C41 123.4(6) . . ?
N6 C42 H42A 118.3 . . ?
C41 C42 H42A 118.3 . . ?
N7 C43 C44 121.2(7) . . ?
N7 C43 H43A 119.4 . . ?
C44 C43 H43A 119.4 . . ?
C45 C44 C43 118.8(8) . . ?
C45 C44 H44A 120.6 . . ?
C43 C44 H44A 120.6 . . ?
C44 C45 C46 120.9(7) . . ?
C44 C45 H45A 119.6 . . ?
C46 C45 H45A 119.6 . . ?
C45 C46 C47 118.1(7) . . ?
C45 C46 H46A 120.9 . . ?
C47 C46 H46A 120.9 . . ?
N7 C47 C46 120.9(7) . . ?
N7 C47 C48 116.4(6) . . ?
C46 C47 C48 122.7(7) . . ?
N8 C48 C49 120.2(7) . . ?
N8 C48 C47 115.9(5) . . ?
C49 C48 C47 123.9(6) . . ?
C50 C49 C48 118.9(7) . . ?
C50 C49 H49A 120.6 . . ?
C48 C49 H49A 120.6 . . ?
C51 C50 C49 121.0(7) . . ?
C51 C50 H50A 119.5 . . ?
C49 C50 H50A 119.5 . . ?
C50 C51 C52 117.7(8) . . ?
C50 C51 H51A 121.2 . . ?
C52 C51 H51A 121.2 . . ?
N8 C52 C51 123.0(7) . . ?
N8 C52 H52A 118.5 . . ?
C51 C52 H52A 118.5 . . ?
As1 O1 Zn1 126.5(2) . . ?
As1 O2 H2A 109.5 . . ?
S1 O6 Zn1 137.1(2) . . ?
As2 O8 Zn2 126.3(2) . . ?
As2 O9 H9A 109.5 . . ?
S2 O12 Zn2 143.2(3) . . ?
H1WA O1W H1WB 109.5 . . ?
H2WA O2W H2WB 109.5 . . ?
H3WA O3W H3WB 109.5 . . ?
H4WA O4W H4WB 109.5 . . ?
H6WB O6W H6WA 109.5 . . ?
H8WA O8W H8WB 109.5 . . ?

loop_
_geom_bond_atom_site_label_1
_geom_bond_atom_site_label_2
_geom_bond_distance
_geom_bond_site_symmetry_2
_geom_bond_publ_flag
Zn1 O1 1.991(4) . ?
Zn1 N2 2.143(5) . ?
Zn1 N4 2.153(5) . ?
Zn1 N1 2.156(4) . ?
Zn1 N3 2.168(5) . ?
Zn1 O6 2.257(4) . ?
Zn2 O8 2.021(4) . ?
Zn2 N6 2.135(5) . ?
Zn2 N8 2.141(5) . ?
Zn2 N7 2.142(5) . ?
Zn2 O12 2.160(4) . ?
Zn2 N5 2.203(5) . ?
As1 O1 1.660(4) . ?
As1 O3 1.662(4) . ?
As1 O2 1.729(4) . ?
As1 C1 1.945(6) . ?
As2 O8 1.662(4) . ?
As2 O7 1.667(4) . ?
As2 O9 1.703(4) . ?
As2 C7 1.942(6) . ?
S1 O4 1.433(5) . ?
S1 O5 1.447(4) . ?
S1 O6 1.453(4) . ?
S1 C2 1.791(7) . ?
S2 O11 1.428(5) . ?
S2 O10 1.437(5) . ?
S2 O12 1.459(4) . ?
S2 C8 1.784(6) . ?
N1 C17 1.329(7) . ?
N1 C13 1.337(7) . ?
N2 C22 1.324(7) . ?
N2 C18 1.350(7) . ?
N3 C27 1.323(8) . ?
N3 C23 1.349(8) . ?
N4 C32 1.315(9) . ?
N4 C28 1.361(8) . ?
N5 C33 1.323(7) . ?
N5 C37 1.342(8) . ?
N6 C42 1.333(7) . ?
N6 C38 1.348(7) . ?
N7 C43 1.337(9) . ?
N7 C47 1.345(8) . ?
N8 C52 1.337(8) . ?
N8 C48 1.362(8) . ?
C1 C6 1.370(9) . ?
C1 C2 1.388(9) . ?
C2 C3 1.387(9) . ?
C3 C4 1.386(12) . ?
C3 H3A 0.9300 . ?
C4 C5 1.367(13) . ?
C4 H4A 0.9300 . ?
C5 C6 1.383(12) . ?
C5 H5A 0.9300 . ?
C6 H6A 0.9300 . ?
C7 C12 1.391(8) . ?
C7 C8 1.398(8) . ?
C8 C9 1.391(8) . ?
C9 C10 1.382(9) . ?
C9 H9B 0.9300 . ?
C10 C11 1.365(11) . ?
C10 H10A 0.9300 . ?
C11 C12 1.378(10) . ?
C11 H11A 0.9300 . ?
C12 H12A 0.9300 . ?
C13 C14 1.376(9) . ?
C13 H13A 0.9300 . ?
C14 C15 1.361(11) . ?
C14 H14A 0.9300 . ?
C15 C16 1.387(10) . ?
C15 H15A 0.9300 . ?
C16 C17 1.389(7) . ?
C16 H16A 0.9300 . ?
C17 C18 1.492(8) . ?
C18 C19 1.374(8) . ?
C19 C20 1.369(9) . ?
C19 H19A 0.9300 . ?
C20 C21 1.364(9) . ?
C20 H20A 0.9300 . ?
C21 C22 1.375(9) . ?
C21 H21A 0.9300 . ?
C22 H22A 0.9300 . ?
C23 C24 1.384(9) . ?
C23 H23A 0.9300 . ?
C24 C25 1.363(13) . ?
C24 H24A 0.9300 . ?
C25 C26 1.358(13) . ?
C25 H25A 0.9300 . ?
C26 C27 1.422(9) . ?
C26 H26A 0.9300 . ?
C27 C28 1.472(11) . ?
C28 C29 1.361(10) . ?
C29 C30 1.355(13) . ?
C29 H29A 0.9300 . ?
C30 C31 1.401(13) . ?
C30 H30A 0.9300 . ?
C31 C32 1.379(10) . ?
C31 H31A 0.9300 . ?
C32 H32A 0.9300 . ?
C33 C34 1.375(9) . ?
C33 H33A 0.9300 . ?
C34 C35 1.347(11) . ?
C34 H34A 0.9300 . ?
C35 C36 1.421(10) . ?
C35 H35A 0.9300 . ?
C36 C37 1.404(8) . ?
C36 H36A 0.9300 . ?
C37 C38 1.455(8) . ?
C38 C39 1.387(9) . ?
C39 C40 1.345(10) . ?
C39 H39A 0.9300 . ?
C40 C41 1.396(10) . ?
C40 H40A 0.9300 . ?
C41 C42 1.375(9) . ?
C41 H41A 0.9300 . ?
C42 H42A 0.9300 . ?
C43 C44 1.400(10) . ?
C43 H43A 0.9300 . ?
C44 C45 1.358(11) . ?
C44 H44A 0.9300 . ?
C45 C46 1.375(12) . ?
C45 H45A 0.9300 . ?
C46 C47 1.405(9) . ?
C46 H46A 0.9300 . ?
C47 C48 1.463(10) . ?
C48 C49 1.399(9) . ?
C49 C50 1.372(11) . ?
C49 H49A 0.9300 . ?
C50 C51 1.368(12) . ?
C50 H50A 0.9300 . ?
C51 C52 1.380(10) . ?
C51 H51A 0.9300 . ?
C52 H52A 0.9300 . ?
O2 H2A 0.8200 . ?
O9 H9A 0.8200 . ?
O1W H1WA 0.8500 . ?
O1W H1WB 0.8500 . ?
O2W H2WA 0.8500 . ?
O2W H2WB 0.8500 . ?
O3W H3WA 0.8499 . ?
O3W H3WB 0.8499 . ?
O4W H4WA 0.8500 . ?
O4W H4WB 0.8501 . ?
O5W O5W 1.18(2) 2_676 ?
O6W H6WB 0.8500 . ?
O6W H6WA 0.8500 . ?
O8W H8WA 0.8500 . ?
O8W H8WB 0.8500 . ?

loop_
_geom_hbond_atom_site_label_D
_geom_hbond_atom_site_label_H
_geom_hbond_atom_site_label_A
_geom_hbond_distance_DH
_geom_hbond_distance_HA
_geom_hbond_distance_DA
_geom_hbond_angle_DHA
_geom_hbond_site_symmetry_A
O2 H2A O7 0.82 1.68 2.492(6) 167.6 .
O9 H9A O3 0.82 1.76 2.569(5) 170.5 .
O1W H1WA O5 0.85 2.42 2.911(8) 117.8 .
O1W H1WB O3 0.85 2.01 2.863(7) 178.9 .
O2W H2WA O2 0.85 1.93 2.775(8) 179.4 .
O2W H2WB O5 0.85 2.53 2.928(8) 110.1 1_455
O3W H3WA O7 0.85 1.82 2.668(9) 178.3 .
O3W H3WB O5W 0.85 2.27 2.82(2) 122.1 .
O4W H4WA O2W 0.85 2.23 2.836(12) 127.8 .
O4W H4WB O3W 0.85 1.89 2.742(13) 177.3 .
O6W H6WA O7W 0.85 2.14 2.65(2) 118.5 .
O8W H8WA O7W 0.85 1.86 2.71(2) 178.9 .
